data_4087904
loop_
_publ_author_name
'Luy, Jan-Niclas'
'Hauser, Simone A.'
'Chaplin, Adrian B.'
'Tonner, Ralf'

_publ_section_title
;
 Rhodium(I) and Iridium(I) Complexes of the Conformationally Rigid
 IBioxMe4 Ligand: Computational and Experimental Studies of Unusually
 Tilted NHC Coordination Geometries
;
_journal_issue 20
_journal_name_full Organometallics
_journal_page_first 5099
_journal_paper_doi 10.1021/acs.organomet.5b00692
_journal_volume 34
_journal_year 2015
_chemical_formula_moiety 'C34 H48 Ir N6 O7, 0.5(C H2 Cl2), C32 H12 B F24'
_chemical_formula_sum 'C66.5 H61 B Cl F24 Ir N6 O7'
_chemical_formula_weight 1750.67
_chemical_melting_point ?
_space_group_crystal_system triclinic
_space_group_IT_number 2
_space_group_name_Hall '-P 1'
_space_group_name_H-M_alt 'P -1'
_atom_sites_solution_hydrogens geom
_atom_sites_solution_primary iterative
_atom_sites_solution_secondary difmap
_audit_creation_date 2014-10-08
_audit_creation_method
;
Olex2 1.2
(compiled 2014.08.28 svn.r2986 for OlexSys, GUI svn.r4874)
;
_cell_angle_alpha 105.7531(13)
_cell_angle_beta 101.3983(12)
_cell_angle_gamma 93.5564(11)
_cell_formula_units_Z 2
_cell_length_a 13.18759(16)
_cell_length_b 13.44313(19)
_cell_length_c 21.8724(3)
_cell_measurement_reflns_used 37333
_cell_measurement_temperature 150(2)
_cell_measurement_theta_max 30.2680
_cell_measurement_theta_min 2.7990
_cell_volume 3630.74(9)
_computing_cell_refinement
;
CrysAlisPro, Agilent Technologies,
Version 1.171.37.33 (release 27-03-2014 CrysAlis171 .NET)
(compiled Mar 27 2014,17:12:48)
;
_computing_data_collection
;
CrysAlisPro, Agilent Technologies,
Version 1.171.37.33 (release 27-03-2014 CrysAlis171 .NET)
(compiled Mar 27 2014,17:12:48)
;
_computing_data_reduction
;
CrysAlisPro, Agilent Technologies,
Version 1.171.37.33 (release 27-03-2014 CrysAlis171 .NET)
(compiled Mar 27 2014,17:12:48)
;
_computing_molecular_graphics 'Olex2 (Dolomanov et al., 2009)'
_computing_publication_material 'Olex2 (Dolomanov et al., 2009)'
_computing_structure_refinement 'ShelXL (Sheldrick, 2008)'
_computing_structure_solution
;
Superflip (Palatinus & Chapuis, 2007;Palatinus & van der Lee, 2008;
Palatinus et al., 2012)
;
_diffrn_ambient_temperature 150(2)
_diffrn_detector 'CCD plate'
_diffrn_detector_area_resol_mean 10.2833
_diffrn_detector_type Ruby
_diffrn_measured_fraction_theta_full 0.999
_diffrn_measured_fraction_theta_max 0.999
_diffrn_measurement_details
;
#__ type_ start__ end____ width___ exp.time_
  1 omega  -53.00   50.00   1.0000    6.0000
omega____ theta____ kappa____ phi______ frames
    -       23.1653  -38.0000  150.0000 103

#__ type_ start__ end____ width___ exp.time_
  2 omega   -6.00   97.00   1.0000    6.0000
omega____ theta____ kappa____ phi______ frames
    -       23.1653   57.0000  -60.0000 103

#__ type_ start__ end____ width___ exp.time_
  3 omega   35.00  113.00   1.0000    6.0000
omega____ theta____ kappa____ phi______ frames
    -       23.1653  178.0000 -180.0000 78

#__ type_ start__ end____ width___ exp.time_
  4 omega -103.00    9.00   1.0000    6.0000
omega____ theta____ kappa____ phi______ frames
    -      -24.2590  -77.0000   60.0000 112

#__ type_ start__ end____ width___ exp.time_
  5 omega  -78.00  -13.00   1.0000    6.0000
omega____ theta____ kappa____ phi______ frames
    -      -24.2590  119.0000  -83.0000 65

#__ type_ start__ end____ width___ exp.time_
  6 omega -114.00  -57.00   1.0000    6.0000
omega____ theta____ kappa____ phi______ frames
    -      -24.2590 -178.0000   90.0000 57

#__ type_ start__ end____ width___ exp.time_
  7 omega  -51.00   52.00   1.0000    6.0000
omega____ theta____ kappa____ phi______ frames
    -      -24.2590   38.0000    0.0000 103

#__ type_ start__ end____ width___ exp.time_
  8 omega -114.00  -57.00   1.0000    6.0000
omega____ theta____ kappa____ phi______ frames
    -      -24.2590 -178.0000 -120.0000 57

#__ type_ start__ end____ width___ exp.time_
  9 omega -114.00  -57.00   1.0000    6.0000
omega____ theta____ kappa____ phi______ frames
    -      -24.2590 -178.0000 -180.0000 57

#__ type_ start__ end____ width___ exp.time_
 10 omega  -98.00    5.00   1.0000    6.0000
omega____ theta____ kappa____ phi______ frames
    -      -24.2590  -57.0000   60.0000 103

#__ type_ start__ end____ width___ exp.time_
 11 omega   -3.00   99.00   1.0000    6.0000
omega____ theta____ kappa____ phi______ frames
    -       23.1653   38.0000 -120.0000 102

#__ type_ start__ end____ width___ exp.time_
 12 omega   35.00  113.00   1.0000    6.0000
omega____ theta____ kappa____ phi______ frames
    -       23.1653  178.0000    0.0000 78

#__ type_ start__ end____ width___ exp.time_
 13 omega -103.00    9.00   1.0000    6.0000
omega____ theta____ kappa____ phi______ frames
    -      -24.2590  -77.0000  -60.0000 112
;
_diffrn_measurement_device 'four-circle diffractometer'
_diffrn_measurement_device_type 'Oxford Diffraction: Xcalibur, Ruby, Gemini'
_diffrn_measurement_method '\w scans'
_diffrn_orient_matrix_UB_11 -0.0137850000
_diffrn_orient_matrix_UB_12 -0.0520983000
_diffrn_orient_matrix_UB_13 -0.0201898000
_diffrn_orient_matrix_UB_21 -0.0138578000
_diffrn_orient_matrix_UB_22 0.0182771000
_diffrn_orient_matrix_UB_23 -0.0276867000
_diffrn_orient_matrix_UB_31 0.0517140000
_diffrn_orient_matrix_UB_32 -0.0017487000
_diffrn_orient_matrix_UB_33 -0.0045504000
_diffrn_radiation_monochromator graphite
_diffrn_radiation_probe x-ray
_diffrn_radiation_type MoK\a
_diffrn_radiation_wavelength 0.71073
_diffrn_reflns_av_R_equivalents 0.0494
_diffrn_reflns_av_unetI/netI 0.0340
_diffrn_reflns_Laue_measured_fraction_full 0.999
_diffrn_reflns_Laue_measured_fraction_max 0.999
_diffrn_reflns_limit_h_max 16
_diffrn_reflns_limit_h_min -16
_diffrn_reflns_limit_k_max 16
_diffrn_reflns_limit_k_min -16
_diffrn_reflns_limit_l_max 27
_diffrn_reflns_limit_l_min -27
_diffrn_reflns_number 86670
_diffrn_reflns_point_group_measured_fraction_full 0.999
_diffrn_reflns_point_group_measured_fraction_max 0.999
_diffrn_reflns_theta_full 26.373
_diffrn_reflns_theta_max 26.373
_diffrn_reflns_theta_min 2.940
_diffrn_source 'Enhance (Mo) X-ray Source'
_exptl_absorpt_coefficient_mu 1.992
_exptl_absorpt_correction_T_max 1.00000
_exptl_absorpt_correction_T_min 0.84006
_exptl_absorpt_correction_type multi-scan
_exptl_absorpt_process_details
;
CrysAlisPro, Agilent Technologies,
Version 1.171.37.33 (release 27-03-2014 CrysAlis171 .NET)
(compiled Mar 27 2014,17:12:48)
Empirical absorption correction using spherical harmonics,
 implemented in SCALE3 ABSPACK scaling algorithm.
Empirical absorption correction using spherical harmonics,
 implemented in SCALE3 ABSPACK scaling algorithm.
;
_exptl_crystal_colour yellow
_exptl_crystal_colour_primary yellow
_exptl_crystal_density_diffrn 1.601
_exptl_crystal_density_meas ?
_exptl_crystal_description block
_exptl_crystal_F_000 1746
_exptl_crystal_recrystallization_method 'Crystals grown from CH2Cl2-heptane at 293 K'
_exptl_crystal_size_max 0.4
_exptl_crystal_size_mid 0.2
_exptl_crystal_size_min 0.1
_refine_diff_density_max 1.060
_refine_diff_density_min -1.101
_refine_diff_density_rms 0.090
_refine_ls_extinction_method none
_refine_ls_goodness_of_fit_ref 1.041
_refine_ls_hydrogen_treatment constr
_refine_ls_matrix_type full
_refine_ls_number_parameters 1066
_refine_ls_number_reflns 14834
_refine_ls_number_restraints 772
_refine_ls_restrained_S_all 1.106
_refine_ls_R_factor_all 0.0385
_refine_ls_R_factor_gt 0.0332
_refine_ls_shift/su_max 0.001
_refine_ls_shift/su_mean 0.000
_refine_ls_structure_factor_coef Fsqd
_refine_ls_weighting_details 'w=1/[\s^2^(Fo^2^)+(0.0439P)^2^+4.5265P] where P=(Fo^2^+2Fc^2^)/3'
_refine_ls_weighting_scheme calc
_refine_ls_wR_factor_gt 0.0810
_refine_ls_wR_factor_ref 0.0835
_reflns_Friedel_coverage 0.000
_reflns_number_gt 13487
_reflns_number_total 14834
_reflns_threshold_expression 'I > 2\s(I)'
_cod_data_source_file om5b00692_si_003.cif
_cod_data_source_block 0120abc14
_cod_depositor_comments
;
The following automatic conversions were performed:

data item '_chemical_melting_point' value 'not measured' was changed
to '?' -- the value is undefined or not given.

data item '_exptl_crystal_density_meas' value 'not measured' was
changed to '?' -- the value is perceived as not measured.

Automatic conversion script
Id: cif_fix_values 6909 2019-04-08 15:41:33Z antanas 
;
_cod_original_formula_sum 'C66.50 H61 B Cl F24 Ir N6 O7'
_cod_database_code 4087904
_shelxl_version_number 2013-4
_shelx_space_group_comment
;
The symmetry employed for this shelxl refinement is uniquely defined
by the following loop, which should always be used as a source of
symmetry information in preference to the above space-group names.
They are only intended as comments.
;
_olex2_refinement_description
;
1. Fixed Uiso
 At 1.2 times of:
  All C(H) groups, All C(H,H) groups
 At 1.5 times of:
  All C(H,H,H) groups
2. Restrained distances
 Cl1-C800 \\sim Cl2-C800
 with sigma of 0.01
 C215-F7 \\sim C215-F8 \\sim C215-F9 \\sim C215-F7A \\sim C215-F8A \\sim
C215-F9A
 with sigma of 0.01
 F7-F8 \\sim F8-F9 \\sim F9-F7 \\sim F7A-F8A \\sim F8A-F9A \\sim F9A-F7A
 with sigma of 0.01
 C211-F7 \\sim C211-F8 \\sim C211-F9 \\sim C211-F7A \\sim C211-F8A \\sim
C211-F9A
 with sigma of 0.01
 C216-F10 \\sim C216-F11 \\sim C216-F12 \\sim C216-F10A \\sim C216-F11A \\sim
C216-F12A
 with sigma of 0.01
 F10-F11 \\sim F11-F12 \\sim F12-F10 \\sim F10A-F11A \\sim F11A-F12A \\sim
F12A-F10A
 with sigma of 0.01
 C213-F10 \\sim C213-F11 \\sim C213-F12 \\sim C213-F10A \\sim C213-F11A \\sim
C213-F12A
 with sigma of 0.01
 C223-F13 \\sim C223-F14 \\sim C223-F15 \\sim C223-F13A \\sim C223-F14A \\sim
C223-F15A
 with sigma of 0.01
 F13-F14 \\sim F14-F15 \\sim F15-F13 \\sim F13A-F14A \\sim F14A-F15A \\sim
F15A-F13A
 with sigma of 0.01
 C219-F13 \\sim C219-F14 \\sim C219-F15 \\sim C219-F13A \\sim C219-F14A \\sim
C219-F15A
 with sigma of 0.01
 O3B-C2B \\sim O3A-C2A \\sim O3-C2
 with sigma of 0.007
 Ir1-C2B \\sim Ir1-C2A \\sim Ir1-C2
 with sigma of 0.007
 Ir1-O3A \\sim Ir1-O3 \\sim Ir1-O3B
 with sigma of 0.01
 C2-C2A \\sim C2-C2B
 with sigma of 0.01
 O3-O3A \\sim O3-O3B
 with sigma of 0.01
 C231-F19 \\sim C231-F20 \\sim C231-F21 \\sim C231-F19A \\sim C231-F20A \\sim
C231-F21A
 with sigma of 0.01
 F19-F20 \\sim F20-F21 \\sim F21-F19 \\sim F19A-F20A \\sim F20A-F21A \\sim
F21A-F19A
 with sigma of 0.01
 C227-F19 \\sim C227-F20 \\sim C227-F21 \\sim C227-F19A \\sim C227-F20A \\sim
C227-F21A
 with sigma of 0.01
3. Restrained planarity
 Ir1, C2A, O3A, C2, O3, C2B, O3B
 with sigma of 0.01
4. Uiso/Uaniso restraints and constraints
Cl1 \\sim C800 \\sim Cl2: within 2A with sigma of 0.01 and sigma for terminal
atoms of 0.02
F1 \\sim F2 \\sim F3 \\sim F4 \\sim F5 \\sim F6 \\sim F7 \\sim F7A \\sim F8
\\sim F8A \\sim F9 \\sim F9A \\sim F10 \\sim F10A \\sim F11 \\sim F11A \\sim
F12 \\sim F12A \\sim F13 \\sim F13A \\sim F14 \\sim F14A \\sim F15 \\sim F15A
\\sim F16 \\sim F17 \\sim F18 \\sim F19 \\sim F19A \\sim F20 \\sim F20A \\sim
F21 \\sim F21A \\sim F22 \\sim F23 \\sim F24 \\sim C215 \\sim C216 \\sim C2A
\\sim C2B \\sim O3 \\sim O3A \\sim O3B \\sim C45 \\sim C46: within 1.7A with
sigma of 0.007 and sigma for terminal atoms of 0.02
Uanis(Cl1) \\sim Ueq, Uanis(C800) \\sim Ueq, Uanis(Cl2) \\sim Ueq: with sigma
of 0.01 and sigma for terminal atoms of 0.02
Uanis(F1) \\sim Ueq, Uanis(F2) \\sim Ueq, Uanis(F3) \\sim Ueq, Uanis(F4) \\sim
Ueq, Uanis(F5) \\sim Ueq, Uanis(F6) \\sim Ueq, Uanis(F7) \\sim Ueq, Uanis(F7A)
\\sim Ueq, Uanis(F8) \\sim Ueq, Uanis(F8A) \\sim Ueq, Uanis(F9) \\sim Ueq,
Uanis(F9A) \\sim Ueq, Uanis(F10) \\sim Ueq, Uanis(F10A) \\sim Ueq, Uanis(F11)
\\sim Ueq, Uanis(F11A) \\sim Ueq, Uanis(F12) \\sim Ueq, Uanis(F12A) \\sim Ueq,
Uanis(F13) \\sim Ueq, Uanis(F13A) \\sim Ueq, Uanis(F14) \\sim Ueq, Uanis(F14A)
\\sim Ueq, Uanis(F15) \\sim Ueq, Uanis(F15A) \\sim Ueq, Uanis(F16) \\sim Ueq,
Uanis(F17) \\sim Ueq, Uanis(F18) \\sim Ueq, Uanis(F19) \\sim Ueq, Uanis(F19A)
\\sim Ueq, Uanis(F20) \\sim Ueq, Uanis(F20A) \\sim Ueq, Uanis(F21) \\sim Ueq,
Uanis(F21A) \\sim Ueq, Uanis(F22) \\sim Ueq, Uanis(F23) \\sim Ueq, Uanis(F24)
\\sim Ueq, Uanis(C215) \\sim Ueq, Uanis(C216) \\sim Ueq, Uanis(C2) \\sim Ueq,
Uanis(C2A) \\sim Ueq, Uanis(C2B) \\sim Ueq, Uanis(O3) \\sim Ueq, Uanis(O3A)
\\sim Ueq, Uanis(O3B) \\sim Ueq, Uanis(C45) \\sim Ueq, Uanis(C46) \\sim Ueq:
with sigma of 0.007 and sigma for terminal atoms of 0.02
Uanis(Cl1) = Uanis(Cl2)
Uanis(C2A) = Uanis(C2) = Uanis(C2B)
Uanis(O3A) = Uanis(O3) = Uanis(O3B)
Uanis(F15) = Uanis(F15A)
Uanis(F13) = Uanis(F13A)
Uanis(F14A) = Uanis(F14)
Uanis(F19A) = Uanis(F19)
Uanis(F20) = Uanis(F20A)
Uanis(F21) = Uanis(F21A)
5. Others
 Sof(F10A)=Sof(F11A)=Sof(F12A)=1-FVAR(1)
 Sof(F10)=Sof(F11)=Sof(F12)=FVAR(1)
 Sof(F7A)=Sof(F8A)=Sof(F9A)=1-FVAR(2)
 Sof(F7)=Sof(F8)=Sof(F9)=FVAR(2)
 Sof(F13A)=Sof(F14A)=Sof(F15A)=1-FVAR(3)
 Sof(F13)=Sof(F14)=Sof(F15)=FVAR(3)
 Fixed Sof: O3(0.5) O3A(0.25) O3B(0.25) C2(0.5) C2A(0.25) C2B(0.25) Cl1(0.5)
 Cl2(0.5) C800(0.5) H80A(0.5) H80B(0.5) F19(0.5) F19A(0.5) F20(0.5) F20A(0.5)
 F21(0.5) F21A(0.5)
6.a Secondary CH2 refined with riding coordinates:
 C10(H10A,H10B), C13(H13A,H13B), C25(H25A,H25B), C28(H28A,H28B), C40(H40A,
 H40B), C43(H43A,H43B), C800(H80A,H80B)
6.b Aromatic/amide H refined with riding coordinates:
 C202(H202), C204(H204), C206(H206), C210(H210), C212(H212), C214(H214),
 C218(H218), C220(H220), C222(H222), C226(H226), C228(H228), C230(H230)
6.c Idealised Me refined as rotating group:
 C15(H15A,H15B,H15C), C16(H16A,H16B,H16C), C17(H17A,H17B,H17C), C18(H18A,H18B,
 H18C), C30(H30A,H30B,H30C), C31(H31A,H31B,H31C), C32(H32A,H32B,H32C), C33(H33A,
 H33B,H33C), C45(H45A,H45B,H45C), C46(H46A,H46B,H46C), C47(H47A,H47B,H47C),
 C48(H48A,H48B,H48C)
;
_olex2_submission_special_instructions 'No special instructions were received'

loop_
_space_group_symop_operation_xyz
'x, y, z'
'-x, -y, -z'

loop_
_atom_site_label
_atom_site_type_symbol
_atom_site_fract_x
_atom_site_fract_y
_atom_site_fract_z
_atom_site_U_iso_or_equiv
_atom_site_adp_type
_atom_site_occupancy
_atom_site_site_symmetry_order
_atom_site_calc_flag
_atom_site_refinement_flags_posn
_atom_site_refinement_flags_adp
_atom_site_refinement_flags_occupancy
_atom_site_disorder_assembly
_atom_site_disorder_group
Ir1 Ir 0.93195(2) 0.67942(2) 0.75073(2) 0.02009(5) Uani 1 1 d . . . . .
O3 O 0.7804(4) 0.5408(4) 0.7860(3) 0.036(2) Uani 0.5 1 d . U P A 1
O3A O 0.8194(8) 0.5229(9) 0.7961(7) 0.036(2) Uani 0.25 1 d . U P B 2
O3B O 0.7501(7) 0.5637(11) 0.7748(8) 0.036(2) Uani 0.25 1 d . U P C 3
O11 O 0.9060(2) 0.9166(2) 0.98925(12) 0.0452(7) Uani 1 1 d . . . . .
O14 O 0.7900(2) 1.0289(2) 0.87566(14) 0.0483(7) Uani 1 1 d . . . . .
O26 O 0.8713(2) 0.3266(2) 0.54837(14) 0.0457(7) Uani 1 1 d . . . . .
O29 O 1.1309(2) 0.3818(2) 0.61888(16) 0.0462(7) Uani 1 1 d . . . . .
O41 O 1.1173(2) 0.8742(2) 0.60194(14) 0.0429(7) Uani 1 1 d . . . . .
O44 O 1.2491(2) 0.9716(2) 0.75803(14) 0.0414(6) Uani 1 1 d . . . . .
N5 N 0.9219(2) 0.8126(2) 0.88991(14) 0.0283(6) Uani 1 1 d . . . . .
N8 N 0.8479(2) 0.8818(2) 0.81995(14) 0.0285(6) Uani 1 1 d . . . . .
N20 N 0.8900(2) 0.4770(2) 0.63265(13) 0.0256(6) Uani 1 1 d . . . . .
N23 N 1.0514(2) 0.5098(2) 0.67622(14) 0.0271(6) Uani 1 1 d . . . . .
N35 N 1.0329(2) 0.7933(2) 0.66080(14) 0.0270(6) Uani 1 1 d . . . . .
N38 N 1.1169(2) 0.8529(2) 0.75891(14) 0.0266(6) Uani 1 1 d . . . . .
C2 C 0.8417(4) 0.5920(7) 0.7723(6) 0.0270(18) Uani 0.5 1 d . U P A 1
C2A C 0.8616(11) 0.5842(7) 0.7782(5) 0.0270(18) Uani 0.25 1 d . U P B 2
C2B C 0.8257(10) 0.6047(17) 0.7681(13) 0.0270(18) Uani 0.25 1 d . U P C 3
C4 C 0.8985(2) 0.7977(3) 0.82360(16) 0.0237(7) Uani 1 1 d . . . . .
C6 C 0.8875(3) 0.9021(3) 0.92389(18) 0.0358(8) Uani 1 1 d . . . . .
C7 C 0.8410(3) 0.9455(3) 0.88018(19) 0.0365(9) Uani 1 1 d . . . . .
C9 C 0.9420(3) 0.7475(3) 0.93667(17) 0.0350(8) Uani 1 1 d . . . . .
C10 C 0.9748(4) 0.8390(3) 0.99950(18) 0.0435(10) Uani 1 1 d . . . . .
H10A H 0.9656 0.8166 1.0378 0.052 Uiso 1 1 calc R . . . .
H10B H 1.0486 0.8672 1.0064 0.052 Uiso 1 1 calc R . . . .
C12 C 0.7911(3) 0.9226(3) 0.76776(19) 0.0364(9) Uani 1 1 d . . . . .
C13 C 0.7280(4) 0.9953(4) 0.8090(2) 0.0501(11) Uani 1 1 d . . . . .
H13A H 0.7153 1.0562 0.7925 0.060 Uiso 1 1 calc R . . . .
H13B H 0.6599 0.9577 0.8071 0.060 Uiso 1 1 calc R . . . .
C15 C 0.8393(3) 0.6882(3) 0.9362(2) 0.0427(10) Uani 1 1 d . . . . .
H15A H 0.8122 0.6382 0.8931 0.064 Uiso 1 1 calc GR . . . .
H15B H 0.7888 0.7374 0.9458 0.064 Uiso 1 1 calc GR . . . .
H15C H 0.8510 0.6509 0.9693 0.064 Uiso 1 1 calc GR . . . .
C16 C 1.0257(3) 0.6761(3) 0.92721(19) 0.0415(9) Uani 1 1 d . . . . .
H16A H 1.0104 0.6321 0.8819 0.062 Uiso 1 1 calc GR . . . .
H16B H 1.0273 0.6321 0.9564 0.062 Uiso 1 1 calc GR . . . .
H16C H 1.0936 0.7180 0.9372 0.062 Uiso 1 1 calc GR . . . .
C17 C 0.7206(3) 0.8352(3) 0.7141(2) 0.0426(10) Uani 1 1 d . . . . .
H17A H 0.6843 0.8633 0.6801 0.064 Uiso 1 1 calc GR . . . .
H17B H 0.6694 0.8034 0.7323 0.064 Uiso 1 1 calc GR . . . .
H17C H 0.7627 0.7824 0.6953 0.064 Uiso 1 1 calc GR . . . .
C18 C 0.8666(3) 0.9845(3) 0.7436(2) 0.0420(9) Uani 1 1 d . . . . .
H18A H 0.9141 0.9387 0.7242 0.063 Uiso 1 1 calc GR . . . .
H18B H 0.9070 1.0415 0.7802 0.063 Uiso 1 1 calc GR . . . .
H18C H 0.8275 1.0131 0.7107 0.063 Uiso 1 1 calc GR . . . .
C19 C 0.9591(2) 0.5492(2) 0.68245(16) 0.0233(7) Uani 1 1 d . . . . .
C21 C 0.9383(3) 0.3989(3) 0.59762(18) 0.0327(8) Uani 1 1 d . . . . .
C22 C 1.0394(3) 0.4204(3) 0.6247(2) 0.0339(8) Uani 1 1 d . . . . .
C24 C 0.7748(3) 0.4434(3) 0.60997(18) 0.0346(8) Uani 1 1 d . . . . .
C25 C 0.7761(3) 0.3751(4) 0.5407(2) 0.0479(11) Uani 1 1 d . . . . .
H25A H 0.7143 0.3217 0.5234 0.057 Uiso 1 1 calc R . . . .
H25B H 0.7764 0.4183 0.5106 0.057 Uiso 1 1 calc R . . . .
C27 C 1.1618(3) 0.5343(3) 0.7120(2) 0.0357(9) Uani 1 1 d . . . . .
C28 C 1.1976(3) 0.4272(3) 0.6834(2) 0.0441(10) Uani 1 1 d . . . . .
H28A H 1.2714 0.4361 0.6805 0.053 Uiso 1 1 calc R . . . .
H28B H 1.1907 0.3816 0.7115 0.053 Uiso 1 1 calc R . . . .
C30 C 0.7414(3) 0.3730(3) 0.6484(2) 0.0474(11) Uani 1 1 d . . . . .
H30A H 0.7460 0.4143 0.6935 0.071 Uiso 1 1 calc GR . . . .
H30B H 0.7873 0.3183 0.6479 0.071 Uiso 1 1 calc GR . . . .
H30C H 0.6694 0.3411 0.6285 0.071 Uiso 1 1 calc GR . . . .
C31 C 0.7091(3) 0.5307(4) 0.6083(2) 0.0423(10) Uani 1 1 d . . . . .
H31A H 0.7303 0.5690 0.5797 0.063 Uiso 1 1 calc GR . . . .
H31B H 0.7187 0.5780 0.6524 0.063 Uiso 1 1 calc GR . . . .
H31C H 0.6356 0.5019 0.5916 0.063 Uiso 1 1 calc GR . . . .
C32 C 1.1704(3) 0.5564(4) 0.7844(2) 0.0483(11) Uani 1 1 d . . . . .
H32A H 1.1403 0.6206 0.8007 0.072 Uiso 1 1 calc GR . . . .
H32B H 1.2439 0.5647 0.8067 0.072 Uiso 1 1 calc GR . . . .
H32C H 1.1325 0.4984 0.7929 0.072 Uiso 1 1 calc GR . . . .
C33 C 1.2180(3) 0.6189(3) 0.6926(2) 0.0438(10) Uani 1 1 d . . . . .
H33A H 1.2154 0.5956 0.6457 0.066 Uiso 1 1 calc GR . . . .
H33B H 1.2909 0.6335 0.7168 0.066 Uiso 1 1 calc GR . . . .
H33C H 1.1841 0.6824 0.7028 0.066 Uiso 1 1 calc GR . . . .
C34 C 1.0315(2) 0.7831(3) 0.72181(16) 0.0240(7) Uani 1 1 d . . . . .
C36 C 1.1139(3) 0.8637(3) 0.66086(19) 0.0325(8) Uani 1 1 d . . . . .
C37 C 1.1659(3) 0.9011(3) 0.7222(2) 0.0324(8) Uani 1 1 d . . . . .
C39 C 0.9708(3) 0.7502(3) 0.59191(18) 0.0375(9) Uani 1 1 d . . . . .
C40 C 1.0154(3) 0.8295(3) 0.56134(19) 0.0414(9) Uani 1 1 d . . . . .
H40A H 1.0212 0.7941 0.5163 0.050 Uiso 1 1 calc R . . . .
H40B H 0.9693 0.8845 0.5599 0.050 Uiso 1 1 calc R . . . .
C42 C 1.1689(3) 0.9038(3) 0.82933(18) 0.0344(8) Uani 1 1 d . . . . .
C43 C 1.2733(3) 0.9463(4) 0.8190(2) 0.0453(10) Uani 1 1 d . . . . .
H43A H 1.3054 1.0092 0.8552 0.054 Uiso 1 1 calc R . . . .
H43B H 1.3222 0.8932 0.8169 0.054 Uiso 1 1 calc R . . . .
C45 C 0.9970(5) 0.6424(3) 0.5603(2) 0.0598(14) Uani 1 1 d . U . . .
H45A H 0.9600 0.6188 0.5144 0.090 Uiso 1 1 calc GR . . . .
H45B H 0.9755 0.5938 0.5829 0.090 Uiso 1 1 calc GR . . . .
H45C H 1.0723 0.6452 0.5632 0.090 Uiso 1 1 calc GR . . . .
C46 C 0.8559(4) 0.7535(5) 0.5878(2) 0.0617(14) Uani 1 1 d . U . . .
H46A H 0.8429 0.8254 0.6059 0.092 Uiso 1 1 calc GR . . . .
H46B H 0.8316 0.7099 0.6127 0.092 Uiso 1 1 calc GR . . . .
H46C H 0.8182 0.7272 0.5421 0.092 Uiso 1 1 calc GR . . . .
C47 C 1.1820(3) 0.8296(4) 0.8695(2) 0.0491(11) Uani 1 1 d . . . . .
H47A H 1.1138 0.7934 0.8669 0.074 Uiso 1 1 calc GR . . . .
H47B H 1.2135 0.8682 0.9150 0.074 Uiso 1 1 calc GR . . . .
H47C H 1.2273 0.7785 0.8530 0.074 Uiso 1 1 calc GR . . . .
C48 C 1.1102(3) 0.9935(3) 0.8567(2) 0.0443(10) Uani 1 1 d . . . . .
H48A H 1.1028 1.0389 0.8282 0.066 Uiso 1 1 calc GR . . . .
H48B H 1.1491 1.0335 0.9005 0.066 Uiso 1 1 calc GR . . . .
H48C H 1.0410 0.9657 0.8590 0.066 Uiso 1 1 calc GR . . . .
Cl1 Cl 0.564(2) 0.462(3) 0.9532(15) 0.148(4) Uani 0.5 1 d . U P D -1
Cl2 Cl 0.459(2) 0.557(3) 1.0505(15) 0.148(4) Uani 0.5 1 d . U P D -1
C800 C 0.4953(15) 0.5527(13) 0.9831(8) 0.114(5) Uani 0.5 1 d . U P D -1
H80A H 0.5362 0.6206 0.9898 0.137 Uiso 0.5 1 calc R . P D -1
H80B H 0.4316 0.5475 0.9491 0.137 Uiso 0.5 1 calc R . P D -1
F1 F 0.6520(2) 0.1206(2) 0.53608(13) 0.0590(7) Uani 1 1 d . U . . .
F2 F 0.6557(3) -0.0409(2) 0.51067(17) 0.0862(11) Uani 1 1 d . U . . .
F3 F 0.7563(2) 0.0589(4) 0.59775(17) 0.1009(14) Uani 1 1 d . U . . .
F4 F 0.4636(3) -0.2559(2) 0.6047(2) 0.0894(12) Uani 1 1 d . U . . .
F5 F 0.4215(3) -0.1866(2) 0.69206(16) 0.0902(12) Uani 1 1 d . U . . .
F6 F 0.3180(2) -0.1993(2) 0.60394(18) 0.0767(9) Uani 1 1 d . U . . .
F7 F 0.6343(3) 0.1271(5) 0.9952(2) 0.108(2) Uani 0.844(6) 1 d . U P E 1
F7A F 0.4723(9) 0.0641(16) 0.9254(8) 0.085(5) Uani 0.156(6) 1 d . U P E 2
F8 F 0.4739(3) 0.1401(4) 0.9586(2) 0.0933(17) Uani 0.844(6) 1 d . U P E 1
F8A F 0.6326(12) 0.0565(15) 0.9592(10) 0.084(5) Uani 0.156(6) 1 d . U P E 2
F9 F 0.5420(4) 0.0130(3) 0.9126(2) 0.1016(17) Uani 0.844(6) 1 d . U P E 1
F9A F 0.5640(19) 0.1882(10) 1.0012(5) 0.099(5) Uani 0.156(6) 1 d . U P E 2
F10 F 0.8961(2) 0.2871(4) 0.9126(2) 0.0736(15) Uani 0.800(7) 1 d . U P F 1
F10A F 0.8328(8) 0.3959(11) 0.8469(8) 0.058(4) Uani 0.200(7) 1 d . U P F 2
F11 F 0.8358(4) 0.4254(3) 0.9094(4) 0.124(2) Uani 0.800(7) 1 d . U P F 1
F11A F 0.8905(8) 0.2592(9) 0.8599(11) 0.101(5) Uani 0.200(7) 1 d . U P F 2
F12 F 0.8572(3) 0.3214(6) 0.8234(2) 0.101(2) Uani 0.800(7) 1 d . U P F 1
F12A F 0.8650(11) 0.3756(15) 0.9393(4) 0.110(5) Uani 0.200(7) 1 d . U P F 2
F13 F 0.5881(5) 0.6880(3) 0.7831(2) 0.0977(16) Uani 0.815(4) 1 d . U P G 1
F13A F 0.4828(15) 0.6205(10) 0.8447(6) 0.0977(16) Uani 0.185(4) 1 d . U P G 2
F14 F 0.4488(3) 0.6609(4) 0.8121(3) 0.107(2) Uani 0.815(4) 1 d . U P G 1
F14A F 0.6300(6) 0.6376(11) 0.8235(8) 0.107(2) Uani 0.185(4) 1 d . U P G 2
F15 F 0.5849(3) 0.6087(2) 0.85253(14) 0.0557(9) Uani 0.815(4) 1 d . U P G 1
F15A F 0.5050(14) 0.6979(5) 0.7769(5) 0.0557(9) Uani 0.185(4) 1 d . U P G 2
F16 F 0.4351(2) 0.5136(2) 0.55120(13) 0.0586(7) Uani 1 1 d . U . . .
F17 F 0.4433(3) 0.3538(2) 0.52126(13) 0.0887(12) Uani 1 1 d . U . . .
F18 F 0.3044(2) 0.4117(3) 0.54475(15) 0.0910(12) Uani 1 1 d . U . . .
F19 F 0.1002(4) 0.3306(7) 0.8780(3) 0.102(2) Uani 0.5 1 d . U P H 1
F19A F 0.2605(5) 0.2810(7) 0.9220(3) 0.102(2) Uani 0.5 1 d . U P H 2
F20 F 0.2237(6) 0.2556(6) 0.9166(3) 0.0956(19) Uani 0.5 1 d . U P H 1
F20A F 0.2020(7) 0.4076(4) 0.8935(3) 0.0956(19) Uani 0.5 1 d . U P H 2
F21 F 0.2525(5) 0.4028(4) 0.9042(3) 0.0753(15) Uani 0.5 1 d . U P H 1
F21A F 0.1024(4) 0.2712(5) 0.8833(3) 0.0753(15) Uani 0.5 1 d . U P H 2
F22 F -0.00621(19) 0.2020(2) 0.63420(16) 0.0678(9) Uani 1 1 d . U . . .
F23 F -0.00366(17) 0.05249(17) 0.64911(13) 0.0468(6) Uani 1 1 d . U . . .
F24 F 0.08235(19) 0.0926(2) 0.58385(13) 0.0564(7) Uani 1 1 d . U . . .
C201 C 0.4795(2) 0.1154(3) 0.67690(16) 0.0260(7) Uani 1 1 d . . . . .
C202 C 0.5529(3) 0.1199(3) 0.63926(17) 0.0295(7) Uani 1 1 d . . . . .
H202 H 0.5852 0.1862 0.6411 0.035 Uiso 1 1 calc R . . . .
C203 C 0.5804(3) 0.0313(3) 0.59921(18) 0.0323(8) Uani 1 1 d . . . . .
C204 C 0.5362(3) -0.0667(3) 0.59580(18) 0.0330(8) Uani 1 1 d . . . . .
H204 H 0.5547 -0.1276 0.5685 0.040 Uiso 1 1 calc R . . . .
C205 C 0.4643(3) -0.0738(3) 0.63327(18) 0.0305(8) Uani 1 1 d . . . . .
C206 C 0.4359(3) 0.0152(3) 0.67261(17) 0.0283(7) Uani 1 1 d . . . . .
H206 H 0.3855 0.0079 0.6972 0.034 Uiso 1 1 calc R . . . .
C207 C 0.6611(3) 0.0413(4) 0.5613(2) 0.0431(10) Uani 1 1 d . . . . .
C208 C 0.4173(3) -0.1777(3) 0.6329(2) 0.0411(9) Uani 1 1 d . . . . .
C209 C 0.5421(3) 0.2229(3) 0.79746(16) 0.0266(7) Uani 1 1 d . . . . .
C210 C 0.5209(3) 0.1717(3) 0.84193(18) 0.0328(8) Uani 1 1 d . . . . .
H210 H 0.4539 0.1341 0.8337 0.039 Uiso 1 1 calc R . . . .
C211 C 0.5936(3) 0.1735(3) 0.89770(18) 0.0380(9) Uani 1 1 d . . . . .
C212 C 0.6929(3) 0.2259(3) 0.91079(19) 0.0387(9) Uani 1 1 d . . . . .
H212 H 0.7426 0.2287 0.9493 0.046 Uiso 1 1 calc R . . . .
C213 C 0.7178(3) 0.2740(3) 0.86635(19) 0.0370(9) Uani 1 1 d . . . . .
C214 C 0.6436(3) 0.2729(3) 0.81112(18) 0.0318(8) Uani 1 1 d . . . . .
H214 H 0.6626 0.3073 0.7817 0.038 Uiso 1 1 calc R . . . .
C215 C 0.5635(3) 0.1177(4) 0.9428(2) 0.0672(14) Uani 1 1 d . U . . .
C216 C 0.8254(3) 0.3262(3) 0.8775(2) 0.0585(12) Uani 1 1 d . U . . .
C217 C 0.4706(2) 0.3261(3) 0.71114(16) 0.0242(7) Uani 1 1 d . . . . .
C218 C 0.4995(2) 0.4229(3) 0.75860(17) 0.0267(7) Uani 1 1 d . . . . .
H218 H 0.5179 0.4243 0.8031 0.032 Uiso 1 1 calc R . . . .
C219 C 0.5023(2) 0.5167(3) 0.74371(17) 0.0297(7) Uani 1 1 d . . . . .
C220 C 0.4755(2) 0.5195(3) 0.67977(18) 0.0291(7) Uani 1 1 d . . . . .
H220 H 0.4781 0.5836 0.6693 0.035 Uiso 1 1 calc R . . . .
C221 C 0.4449(2) 0.4253(3) 0.63148(17) 0.0293(8) Uani 1 1 d . . . . .
C222 C 0.4426(2) 0.3307(3) 0.64687(17) 0.0260(7) Uani 1 1 d . . . . .
H222 H 0.4213 0.2676 0.6126 0.031 Uiso 1 1 calc R . . . .
C223 C 0.5307(3) 0.6178(3) 0.79726(19) 0.0411(9) Uani 1 1 d . . . . .
C224 C 0.4073(3) 0.4242(3) 0.56241(19) 0.0383(9) Uani 1 1 d . . . . .
C225 C 0.3365(3) 0.2111(3) 0.74090(17) 0.0259(7) Uani 1 1 d . . . . .
C226 C 0.3130(3) 0.2586(3) 0.80055(18) 0.0327(8) Uani 1 1 d . . . . .
H226 H 0.3686 0.2916 0.8368 0.039 Uiso 1 1 calc R . . . .
C227 C 0.2117(3) 0.2598(3) 0.8092(2) 0.0392(9) Uani 1 1 d . . . . .
C228 C 0.1288(3) 0.2162(3) 0.7576(2) 0.0388(9) Uani 1 1 d . . . . .
H228 H 0.0593 0.2168 0.7634 0.047 Uiso 1 1 calc R . . . .
C229 C 0.1485(3) 0.1715(3) 0.6972(2) 0.0330(8) Uani 1 1 d . . . . .
C230 C 0.2505(3) 0.1678(3) 0.68869(18) 0.0273(7) Uani 1 1 d . . . . .
H230 H 0.2620 0.1353 0.6467 0.033 Uiso 1 1 calc R . . . .
C231 C 0.1947(3) 0.3080(4) 0.8757(2) 0.0590(13) Uani 1 1 d . . . . .
C232 C 0.0567(3) 0.1299(3) 0.6406(2) 0.0400(9) Uani 1 1 d . . . . .
B200 B 0.4569(3) 0.2182(3) 0.73096(19) 0.0255(8) Uani 1 1 d . . . . .

loop_
_atom_site_aniso_label
_atom_site_aniso_U_11
_atom_site_aniso_U_22
_atom_site_aniso_U_33
_atom_site_aniso_U_23
_atom_site_aniso_U_13
_atom_site_aniso_U_12
Ir1 0.02025(7) 0.02122(7) 0.02003(7) 0.00745(5) 0.00520(5) 0.00282(5)
O3 0.039(4) 0.037(3) 0.036(3) 0.014(2) 0.013(4) 0.000(3)
O3A 0.039(4) 0.037(3) 0.036(3) 0.014(2) 0.013(4) 0.000(3)
O3B 0.039(4) 0.037(3) 0.036(3) 0.014(2) 0.013(4) 0.000(3)
O11 0.074(2) 0.0374(16) 0.0236(13) 0.0043(11) 0.0131(13) 0.0138(14)
O14 0.067(2) 0.0386(16) 0.0445(17) 0.0125(13) 0.0174(15) 0.0290(15)
O26 0.0539(17) 0.0348(15) 0.0388(16) -0.0050(12) 0.0136(13) -0.0051(13)
O29 0.0418(15) 0.0308(15) 0.072(2) 0.0079(14) 0.0333(15) 0.0118(12)
O41 0.0490(16) 0.0507(17) 0.0461(16) 0.0314(14) 0.0243(14) 0.0124(14)
O44 0.0319(14) 0.0405(16) 0.0554(18) 0.0224(14) 0.0089(12) -0.0045(12)
N5 0.0376(16) 0.0246(15) 0.0237(14) 0.0084(12) 0.0065(12) 0.0052(12)
N8 0.0339(15) 0.0275(15) 0.0264(15) 0.0095(12) 0.0077(12) 0.0107(12)
N20 0.0247(14) 0.0253(15) 0.0259(14) 0.0040(12) 0.0094(11) 0.0000(11)
N23 0.0236(14) 0.0232(14) 0.0370(16) 0.0091(12) 0.0125(12) 0.0023(11)
N35 0.0288(14) 0.0263(15) 0.0298(15) 0.0114(12) 0.0107(12) 0.0032(12)
N38 0.0235(14) 0.0251(15) 0.0321(16) 0.0107(12) 0.0055(12) 0.0012(12)
C2 0.031(3) 0.026(2) 0.025(2) 0.0052(17) 0.009(2) 0.005(2)
C2A 0.031(3) 0.026(2) 0.025(2) 0.0052(17) 0.009(2) 0.005(2)
C2B 0.031(3) 0.026(2) 0.025(2) 0.0052(17) 0.009(2) 0.005(2)
C4 0.0239(15) 0.0250(17) 0.0226(16) 0.0083(13) 0.0040(13) 0.0022(13)
C6 0.051(2) 0.0298(19) 0.0259(18) 0.0029(15) 0.0133(17) 0.0067(17)
C7 0.049(2) 0.0261(19) 0.035(2) 0.0041(16) 0.0143(17) 0.0105(17)
C9 0.052(2) 0.033(2) 0.0217(17) 0.0113(15) 0.0073(16) 0.0065(17)
C10 0.068(3) 0.036(2) 0.0248(19) 0.0091(17) 0.0068(18) 0.007(2)
C12 0.041(2) 0.037(2) 0.036(2) 0.0172(17) 0.0062(16) 0.0179(17)
C13 0.057(3) 0.047(3) 0.054(3) 0.020(2) 0.016(2) 0.029(2)
C15 0.061(3) 0.038(2) 0.032(2) 0.0106(17) 0.0169(19) 0.0010(19)
C16 0.060(3) 0.039(2) 0.030(2) 0.0186(17) 0.0050(18) 0.0120(19)
C17 0.039(2) 0.048(2) 0.042(2) 0.0170(19) 0.0016(17) 0.0143(18)
C18 0.055(2) 0.036(2) 0.041(2) 0.0223(18) 0.0074(19) 0.0098(19)
C19 0.0237(15) 0.0222(16) 0.0273(17) 0.0098(13) 0.0094(13) 0.0027(13)
C21 0.042(2) 0.0234(18) 0.0327(19) 0.0031(15) 0.0170(16) -0.0005(15)
C22 0.038(2) 0.0221(17) 0.047(2) 0.0075(16) 0.0252(17) 0.0058(15)
C24 0.0266(17) 0.040(2) 0.0316(19) 0.0055(16) 0.0051(15) -0.0078(15)
C25 0.049(2) 0.049(3) 0.034(2) -0.0016(19) 0.0055(18) -0.009(2)
C27 0.0232(17) 0.0299(19) 0.056(2) 0.0131(18) 0.0116(16) 0.0059(15)
C28 0.0313(19) 0.032(2) 0.077(3) 0.019(2) 0.023(2) 0.0122(17)
C30 0.049(2) 0.043(2) 0.046(2) 0.008(2) 0.018(2) -0.018(2)
C31 0.0256(18) 0.058(3) 0.037(2) 0.0107(19) -0.0015(16) -0.0008(18)
C32 0.034(2) 0.057(3) 0.054(3) 0.019(2) 0.0024(19) 0.0137(19)
C33 0.0259(18) 0.032(2) 0.077(3) 0.017(2) 0.0174(19) 0.0061(16)
C34 0.0239(15) 0.0229(16) 0.0274(17) 0.0095(14) 0.0074(13) 0.0042(13)
C36 0.0337(18) 0.033(2) 0.040(2) 0.0194(17) 0.0169(16) 0.0061(15)
C37 0.0246(17) 0.0296(19) 0.049(2) 0.0185(17) 0.0137(16) 0.0007(14)
C39 0.053(2) 0.037(2) 0.0235(18) 0.0085(16) 0.0120(17) 0.0012(18)
C40 0.061(3) 0.034(2) 0.031(2) 0.0123(17) 0.0127(19) 0.0063(19)
C42 0.0296(18) 0.035(2) 0.0322(19) 0.0088(16) -0.0035(15) -0.0065(15)
C43 0.0285(19) 0.047(2) 0.055(3) 0.016(2) -0.0026(18) -0.0076(17)
C45 0.122(4) 0.029(2) 0.033(2) 0.0095(18) 0.030(3) -0.002(2)
C46 0.049(3) 0.098(4) 0.027(2) 0.014(2) -0.0029(19) -0.012(3)
C47 0.044(2) 0.056(3) 0.042(2) 0.023(2) -0.0095(19) -0.008(2)
C48 0.046(2) 0.041(2) 0.038(2) 0.0015(18) 0.0080(18) -0.0069(19)
Cl1 0.187(9) 0.146(9) 0.094(3) -0.001(4) 0.034(6) 0.046(7)
Cl2 0.187(9) 0.146(9) 0.094(3) -0.001(4) 0.034(6) 0.046(7)
C800 0.141(8) 0.116(8) 0.091(7) 0.024(6) 0.043(6) 0.021(7)
F1 0.0678(17) 0.0696(18) 0.0557(16) 0.0310(14) 0.0314(14) 0.0126(14)
F2 0.118(3) 0.0605(19) 0.093(2) 0.0030(17) 0.077(2) 0.0139(18)
F3 0.0292(14) 0.223(5) 0.079(2) 0.086(3) 0.0185(14) 0.023(2)
F4 0.083(2) 0.0271(14) 0.167(4) 0.0123(18) 0.070(2) 0.0101(14)
F5 0.153(3) 0.0451(17) 0.068(2) 0.0282(15) 0.010(2) -0.0242(19)
F6 0.0398(14) 0.0571(18) 0.122(3) 0.0308(18) -0.0081(16) -0.0129(13)
F7 0.077(3) 0.187(5) 0.071(3) 0.095(3) -0.028(2) -0.025(3)
F7A 0.075(9) 0.124(10) 0.076(9) 0.066(8) 0.015(8) -0.010(8)
F8 0.076(3) 0.167(5) 0.074(3) 0.076(3) 0.038(2) 0.030(3)
F8A 0.089(9) 0.111(9) 0.082(9) 0.078(7) 0.019(8) 0.020(8)
F9 0.120(4) 0.095(3) 0.111(4) 0.074(3) 0.019(3) -0.008(3)
F9A 0.111(10) 0.141(10) 0.067(8) 0.055(8) 0.039(8) 0.011(9)
F10 0.0290(16) 0.106(3) 0.092(3) 0.061(3) -0.0132(18) -0.0032(18)
F10A 0.030(6) 0.060(7) 0.082(8) 0.036(6) -0.012(6) -0.015(5)
F11 0.075(3) 0.054(3) 0.207(6) 0.010(3) -0.006(4) -0.024(2)
F11A 0.046(7) 0.115(9) 0.136(10) 0.032(9) 0.018(8) -0.002(7)
F12 0.039(2) 0.179(6) 0.086(3) 0.062(4) -0.005(2) -0.029(3)
F12A 0.083(8) 0.106(9) 0.110(9) 0.035(8) -0.038(7) -0.045(8)
F13 0.160(5) 0.050(2) 0.070(3) 0.0114(19) 0.019(3) -0.046(3)
F13A 0.160(5) 0.050(2) 0.070(3) 0.0114(19) 0.019(3) -0.046(3)
F14 0.062(2) 0.092(3) 0.106(3) -0.052(3) -0.018(2) 0.035(2)
F14A 0.062(2) 0.092(3) 0.106(3) -0.052(3) -0.018(2) 0.035(2)
F15 0.073(2) 0.0371(16) 0.0397(17) 0.0024(13) -0.0103(15) -0.0051(15)
F15A 0.073(2) 0.0371(16) 0.0397(17) 0.0024(13) -0.0103(15) -0.0051(15)
F16 0.0763(18) 0.0614(17) 0.0470(15) 0.0365(13) 0.0068(13) 0.0041(14)
F17 0.178(4) 0.067(2) 0.0316(14) 0.0193(14) 0.0308(18) 0.051(2)
F18 0.0400(15) 0.179(4) 0.0557(18) 0.063(2) -0.0141(13) -0.0245(19)
F19 0.055(3) 0.183(6) 0.068(3) 0.015(4) 0.033(2) 0.041(3)
F19A 0.055(3) 0.183(6) 0.068(3) 0.015(4) 0.033(2) 0.041(3)
F20 0.158(5) 0.090(4) 0.061(3) 0.030(3) 0.060(3) 0.028(4)
F20A 0.158(5) 0.090(4) 0.061(3) 0.030(3) 0.060(3) 0.028(4)
F21 0.071(3) 0.090(3) 0.070(3) 0.008(3) 0.045(2) 0.015(3)
F21A 0.071(3) 0.090(3) 0.070(3) 0.008(3) 0.045(2) 0.015(3)
F22 0.0395(13) 0.0374(14) 0.115(2) 0.0311(15) -0.0222(14) 0.0014(11)
F23 0.0345(12) 0.0320(12) 0.0719(17) 0.0175(12) 0.0069(11) -0.0062(10)
F24 0.0407(13) 0.0740(19) 0.0487(15) 0.0268(14) -0.0092(11) -0.0145(12)
C201 0.0218(15) 0.0295(18) 0.0266(17) 0.0101(14) 0.0022(13) 0.0037(13)
C202 0.0273(17) 0.0299(19) 0.0328(19) 0.0121(15) 0.0055(14) 0.0043(14)
C203 0.0269(17) 0.041(2) 0.0305(19) 0.0119(16) 0.0066(14) 0.0077(16)
C204 0.0316(18) 0.033(2) 0.0309(19) 0.0061(16) 0.0021(15) 0.0098(15)
C205 0.0260(17) 0.0279(18) 0.0335(19) 0.0079(15) -0.0015(14) 0.0035(14)
C206 0.0241(16) 0.0321(19) 0.0311(18) 0.0136(15) 0.0049(14) 0.0048(14)
C207 0.038(2) 0.055(3) 0.041(2) 0.015(2) 0.0163(18) 0.0124(19)
C208 0.035(2) 0.030(2) 0.055(3) 0.0075(18) 0.0085(18) 0.0033(16)
C209 0.0265(16) 0.0264(17) 0.0273(17) 0.0081(14) 0.0055(14) 0.0057(14)
C210 0.0265(17) 0.039(2) 0.036(2) 0.0169(17) 0.0044(15) 0.0057(15)
C211 0.039(2) 0.046(2) 0.035(2) 0.0198(18) 0.0063(16) 0.0114(18)
C212 0.039(2) 0.040(2) 0.033(2) 0.0111(17) -0.0020(16) 0.0127(17)
C213 0.0302(18) 0.030(2) 0.046(2) 0.0103(17) -0.0032(16) 0.0054(15)
C214 0.0273(17) 0.0316(19) 0.037(2) 0.0141(16) 0.0012(15) 0.0044(15)
C215 0.059(3) 0.101(4) 0.059(3) 0.051(3) 0.013(2) 0.015(3)
C216 0.037(2) 0.064(3) 0.073(3) 0.033(2) -0.009(2) -0.002(2)
C217 0.0162(14) 0.0313(18) 0.0275(17) 0.0124(14) 0.0050(12) 0.0015(13)
C218 0.0230(16) 0.0296(18) 0.0264(17) 0.0105(14) 0.0004(13) 0.0011(14)
C219 0.0227(16) 0.0291(18) 0.037(2) 0.0123(15) 0.0032(14) 0.0004(14)
C220 0.0234(16) 0.0306(19) 0.038(2) 0.0180(16) 0.0071(14) 0.0048(14)
C221 0.0196(15) 0.042(2) 0.0339(19) 0.0217(16) 0.0082(14) 0.0072(14)
C222 0.0186(15) 0.0316(18) 0.0280(17) 0.0084(14) 0.0061(13) 0.0023(13)
C223 0.046(2) 0.029(2) 0.042(2) 0.0085(17) -0.0022(18) -0.0001(17)
C224 0.036(2) 0.048(2) 0.033(2) 0.0188(18) 0.0054(16) 0.0005(17)
C225 0.0250(16) 0.0246(17) 0.0311(18) 0.0131(14) 0.0061(14) 0.0041(13)
C226 0.0288(18) 0.040(2) 0.0321(19) 0.0150(16) 0.0059(15) 0.0046(16)
C227 0.037(2) 0.047(2) 0.043(2) 0.0201(19) 0.0191(18) 0.0107(18)
C228 0.0274(18) 0.042(2) 0.058(3) 0.026(2) 0.0164(18) 0.0075(16)
C229 0.0262(17) 0.0269(18) 0.049(2) 0.0209(17) 0.0028(16) -0.0006(14)
C230 0.0277(17) 0.0230(17) 0.0333(19) 0.0133(14) 0.0049(14) 0.0027(14)
C231 0.047(3) 0.080(4) 0.059(3) 0.023(3) 0.027(2) 0.016(3)
C232 0.0295(19) 0.033(2) 0.059(3) 0.0242(19) 0.0012(18) 0.0000(16)
B200 0.0231(17) 0.027(2) 0.029(2) 0.0111(16) 0.0067(15) 0.0029(15)

loop_
_atom_type_symbol
_atom_type_description
_atom_type_scat_dispersion_real
_atom_type_scat_dispersion_imag
_atom_type_scat_source
C C 0.0033 0.0016 'International Tables Vol C Tables 4.2.6.8 and 6.1.1.4'
H H 0.0000 0.0000 'International Tables Vol C Tables 4.2.6.8 and 6.1.1.4'
B B 0.0013 0.0007 'International Tables Vol C Tables 4.2.6.8 and 6.1.1.4'
Cl Cl 0.1484 0.1585 'International Tables Vol C Tables 4.2.6.8 and 6.1.1.4'
F F 0.0171 0.0103 'International Tables Vol C Tables 4.2.6.8 and 6.1.1.4'
Ir Ir -1.4442 7.9887 'International Tables Vol C Tables 4.2.6.8 and 6.1.1.4'
N N 0.0061 0.0033 'International Tables Vol C Tables 4.2.6.8 and 6.1.1.4'
O O 0.0106 0.0060 'International Tables Vol C Tables 4.2.6.8 and 6.1.1.4'

loop_
_geom_angle_atom_site_label_1
_geom_angle_atom_site_label_2
_geom_angle_atom_site_label_3
_geom_angle
C2 Ir1 C4 86.7(4)
C2 Ir1 C19 87.2(4)
C2 Ir1 C34 177.1(3)
C2A Ir1 C4 89.6(3)
C2A Ir1 C19 84.1(4)
C2A Ir1 C34 173.1(5)
C2B Ir1 C4 82.7(9)
C2B Ir1 C19 91.7(9)
C2B Ir1 C34 168.2(5)
C4 Ir1 C19 173.64(13)
C4 Ir1 C34 93.35(13)
C19 Ir1 C34 92.78(12)
C6 O11 C10 103.7(3)
C7 O14 C13 103.1(3)
C21 O26 C25 103.7(3)
C22 O29 C28 103.3(3)
C36 O41 C40 104.9(3)
C37 O44 C43 103.7(3)
C4 N5 C6 112.5(3)
C4 N5 C9 138.3(3)
C6 N5 C9 105.5(3)
C4 N8 C7 113.5(3)
C4 N8 C12 137.1(3)
C7 N8 C12 109.3(3)
C19 N20 C21 112.8(3)
C19 N20 C24 139.4(3)
C21 N20 C24 106.6(3)
C19 N23 C22 113.1(3)
C19 N23 C27 137.1(3)
C22 N23 C27 109.7(3)
C34 N35 C36 113.5(3)
C34 N35 C39 138.8(3)
C36 N35 C39 107.7(3)
C34 N38 C37 112.7(3)
C34 N38 C42 139.7(3)
C37 N38 C42 107.1(3)
O3 C2 Ir1 176.1(6)
O3A C2A Ir1 178.3(15)
O3B C2B Ir1 171.5(15)
N5 C4 Ir1 128.9(2)
N8 C4 Ir1 130.2(2)
N8 C4 N5 100.9(3)
O11 C6 N5 113.7(3)
C7 C6 O11 139.3(3)
C7 C6 N5 106.8(3)
O14 C7 N8 112.7(3)
C6 C7 O14 141.0(4)
C6 C7 N8 106.3(3)
N5 C9 C10 96.8(3)
N5 C9 C15 109.3(3)
N5 C9 C16 115.9(3)
C15 C9 C10 109.6(3)
C16 C9 C10 112.7(3)
C16 C9 C15 111.7(3)
O11 C10 C9 104.8(3)
N8 C12 C13 97.9(3)
N8 C12 C17 110.6(3)
N8 C12 C18 110.8(3)
C17 C12 C13 111.7(3)
C17 C12 C18 113.8(3)
C18 C12 C13 111.0(3)
O14 C13 C12 106.7(3)
N20 C19 Ir1 129.8(2)
N20 C19 N23 100.9(3)
N23 C19 Ir1 129.2(2)
O26 C21 N20 113.7(3)
C22 C21 O26 139.8(3)
C22 C21 N20 106.5(3)
O29 C22 N23 112.7(3)
C21 C22 O29 140.6(4)
C21 C22 N23 106.7(3)
N20 C24 C25 97.2(3)
N20 C24 C30 109.5(3)
N20 C24 C31 114.8(3)
C30 C24 C25 108.5(3)
C31 C24 C25 112.0(3)
C31 C24 C30 113.5(3)
O26 C25 C24 105.1(3)
N23 C27 C28 97.9(3)
N23 C27 C32 110.8(3)
N23 C27 C33 111.1(3)
C32 C27 C28 110.7(3)
C32 C27 C33 114.4(4)
C33 C27 C28 110.7(3)
O29 C28 C27 106.9(3)
N35 C34 Ir1 130.2(2)
N38 C34 Ir1 129.3(2)
N38 C34 N35 100.3(3)
O41 C36 N35 114.6(3)
C37 C36 O41 139.3(4)
C37 C36 N35 106.1(3)
O44 C37 N38 113.7(3)
C36 C37 O44 139.0(3)
C36 C37 N38 107.3(3)
N35 C39 C40 99.5(3)
N35 C39 C45 111.3(3)
N35 C39 C46 111.8(3)
C45 C39 C40 109.5(3)
C46 C39 C40 111.2(4)
C46 C39 C45 112.9(4)
O41 C40 C39 107.0(3)
N38 C42 C43 97.9(3)
N38 C42 C48 108.7(3)
C47 C42 N38 113.8(3)
C47 C42 C43 112.6(3)
C47 C42 C48 112.8(4)
C48 C42 C43 110.0(3)
O44 C43 C42 106.1(3)
Cl2 C800 Cl1 120(3)
C202 C201 C206 115.8(3)
C202 C201 B200 122.8(3)
C206 C201 B200 120.8(3)
C203 C202 C201 122.5(3)
C202 C203 C207 119.9(4)
C204 C203 C202 120.5(3)
C204 C203 C207 119.5(3)
C203 C204 C205 118.3(3)
C204 C205 C206 121.0(3)
C204 C205 C208 120.2(3)
C206 C205 C208 118.7(3)
C205 C206 C201 121.8(3)
F1 C207 C203 112.6(3)
F2 C207 F1 104.6(4)
F2 C207 C203 113.3(4)
F3 C207 F1 105.2(4)
F3 C207 F2 108.4(4)
F3 C207 C203 112.1(3)
F4 C208 F5 104.4(4)
F4 C208 C205 113.9(3)
F5 C208 C205 113.1(3)
F6 C208 F4 106.5(4)
F6 C208 F5 104.8(4)
F6 C208 C205 113.4(3)
C210 C209 C214 115.5(3)
C210 C209 B200 122.5(3)
C214 C209 B200 121.8(3)
C211 C210 C209 122.8(4)
C210 C211 C215 119.0(3)
C212 C211 C210 120.4(4)
C212 C211 C215 120.6(3)
C213 C212 C211 118.3(3)
C212 C213 C214 120.7(4)
C212 C213 C216 119.4(3)
C214 C213 C216 119.9(3)
C213 C214 C209 122.3(4)
F7 C215 F8 109.7(4)
F7 C215 F9 105.3(4)
F7 C215 C211 115.1(4)
F7A C215 F8A 107.7(7)
F7A C215 F9A 104.9(6)
F7A C215 C211 117.5(6)
F8 C215 F9 101.6(4)
F8 C215 C211 113.4(4)
F8A C215 F9A 103.0(6)
F8A C215 C211 113.1(6)
F9 C215 C211 110.6(4)
F9A C215 C211 109.4(6)
F10 C216 F12 105.6(4)
F10 C216 C213 113.4(4)
F10A C216 F11A 106.6(6)
F10A C216 F12A 105.1(6)
F10A C216 C213 114.3(5)
F11 C216 F10 104.7(4)
F11 C216 F12 105.9(4)
F11 C216 C213 112.8(4)
F11A C216 C213 112.0(6)
F12 C216 C213 113.8(4)
F12A C216 F11A 105.6(6)
F12A C216 C213 112.5(6)
C218 C217 B200 121.6(3)
C222 C217 C218 115.0(3)
C222 C217 B200 123.0(3)
C219 C218 C217 123.1(3)
C218 C219 C223 120.2(3)
C220 C219 C218 120.9(3)
C220 C219 C223 118.8(3)
C219 C220 C221 117.7(3)
C220 C221 C222 121.1(3)
C220 C221 C224 119.8(3)
C222 C221 C224 118.9(3)
C217 C222 C221 122.2(3)
F13 C223 F14 106.3(4)
F13 C223 F15 104.8(3)
F13 C223 C219 113.3(3)
F13A C223 F15A 105.2(6)
F13A C223 C219 112.6(5)
F14 C223 F15 105.1(4)
F14 C223 C219 112.8(3)
F14A C223 F13A 106.8(6)
F14A C223 F15A 106.2(6)
F14A C223 C219 113.1(5)
F15 C223 C219 113.8(3)
F15A C223 C219 112.4(5)
F16 C224 C221 113.3(3)
F17 C224 F16 104.6(3)
F17 C224 F18 108.9(4)
F17 C224 C221 113.4(3)
F18 C224 F16 103.9(3)
F18 C224 C221 112.0(3)
C226 C225 C230 115.8(3)
C226 C225 B200 121.4(3)
C230 C225 B200 122.4(3)
C227 C226 C225 122.6(3)
C226 C227 C231 118.7(3)
C228 C227 C226 120.6(4)
C228 C227 C231 120.7(3)
C227 C228 C229 118.6(3)
C228 C229 C230 120.9(3)
C228 C229 C232 117.8(3)
C230 C229 C232 121.3(4)
C229 C230 C225 121.4(3)
F19 C231 F21 101.9(5)
F19 C231 C227 115.4(4)
F19A C231 F21A 100.9(5)
F19A C231 C227 112.5(4)
F20 C231 F19 109.1(5)
F20 C231 F21 103.7(5)
F20 C231 C227 113.9(4)
F20A C231 F19A 106.6(5)
F20A C231 F21A 107.9(5)
F20A C231 C227 115.4(4)
F21 C231 C227 111.5(4)
F21A C231 C227 112.4(4)
F22 C232 F23 104.8(3)
F22 C232 C229 112.0(3)
F23 C232 C229 111.4(3)
F24 C232 F22 107.3(4)
F24 C232 F23 106.7(3)
F24 C232 C229 114.0(3)
C201 B200 C225 113.2(3)
C209 B200 C201 103.6(3)
C209 B200 C225 112.2(3)
C217 B200 C201 113.7(3)
C217 B200 C209 111.0(3)
C217 B200 C225 103.3(3)

loop_
_geom_bond_atom_site_label_1
_geom_bond_atom_site_label_2
_geom_bond_distance
Ir1 C2 1.836(5)
Ir1 C2A 1.831(6)
Ir1 C2B 1.833(6)
Ir1 C4 2.062(3)
Ir1 C19 2.072(3)
Ir1 C34 2.156(3)
O3 C2 1.164(6)
O3A C2A 1.160(7)
O3B C2B 1.162(7)
O11 C6 1.359(4)
O11 C10 1.458(5)
O14 C7 1.358(4)
O14 C13 1.457(5)
O26 C21 1.355(5)
O26 C25 1.452(5)
O29 C22 1.358(4)
O29 C28 1.454(5)
O41 C36 1.343(4)
O41 C40 1.447(5)
O44 C37 1.358(5)
O44 C43 1.445(5)
N5 C4 1.377(4)
N5 C6 1.387(4)
N5 C9 1.513(4)
N8 C4 1.361(4)
N8 C7 1.386(5)
N8 C12 1.489(4)
N20 C19 1.372(4)
N20 C21 1.390(4)
N20 C24 1.502(4)
N23 C19 1.373(4)
N23 C22 1.383(5)
N23 C27 1.480(4)
N35 C34 1.381(4)
N35 C36 1.382(5)
N35 C39 1.502(5)
N38 C34 1.378(4)
N38 C37 1.384(4)
N38 C42 1.504(5)
C6 C7 1.321(5)
C9 C10 1.539(5)
C9 C15 1.525(6)
C9 C16 1.516(5)
C12 C13 1.543(5)
C12 C17 1.519(6)
C12 C18 1.519(6)
C21 C22 1.326(5)
C24 C25 1.548(5)
C24 C30 1.524(6)
C24 C31 1.506(6)
C27 C28 1.548(5)
C27 C32 1.511(6)
C27 C33 1.518(5)
C36 C37 1.324(5)
C39 C40 1.547(5)
C39 C45 1.519(6)
C39 C46 1.505(6)
C42 C43 1.538(5)
C42 C47 1.495(6)
C42 C48 1.523(6)
Cl1 C800 1.63(2)
Cl2 C800 1.63(3)
F1 C207 1.328(5)
F2 C207 1.322(5)
F3 C207 1.318(5)
F4 C208 1.317(5)
F5 C208 1.322(5)
F6 C208 1.314(5)
F7 C215 1.297(5)
F7A C215 1.293(7)
F8 C215 1.324(5)
F8A C215 1.326(7)
F9 C215 1.367(5)
F9A C215 1.366(7)
F10 C216 1.315(4)
F10A C216 1.300(6)
F11 C216 1.311(5)
F11A C216 1.317(6)
F12 C216 1.318(5)
F12A C216 1.317(7)
F13 C223 1.312(4)
F13A C223 1.311(6)
F14 C223 1.313(4)
F14A C223 1.300(6)
F15 C223 1.317(4)
F15A C223 1.312(6)
F16 C224 1.333(5)
F17 C224 1.302(5)
F18 C224 1.323(5)
F19 C231 1.309(5)
F19A C231 1.343(6)
F20 C231 1.297(6)
F20A C231 1.281(6)
F21 C231 1.362(6)
F21A C231 1.343(5)
F22 C232 1.333(4)
F23 C232 1.347(4)
F24 C232 1.326(5)
C201 C202 1.398(5)
C201 C206 1.403(5)
C201 B200 1.643(5)
C202 C203 1.390(5)
C203 C204 1.384(5)
C203 C207 1.493(5)
C204 C205 1.385(5)
C205 C206 1.392(5)
C205 C208 1.490(5)
C209 C210 1.394(5)
C209 C214 1.398(5)
C209 B200 1.636(5)
C210 C211 1.388(5)
C211 C212 1.386(6)
C211 C215 1.489(6)
C212 C213 1.382(6)
C213 C214 1.392(5)
C213 C216 1.487(6)
C217 C218 1.402(5)
C217 C222 1.401(5)
C217 B200 1.632(5)
C218 C219 1.385(5)
C219 C220 1.384(5)
C219 C223 1.502(5)
C220 C221 1.386(5)
C221 C222 1.402(5)
C221 C224 1.490(5)
C225 C226 1.392(5)
C225 C230 1.405(5)
C225 B200 1.646(5)
C226 C227 1.385(5)
C227 C228 1.374(6)
C227 C231 1.491(6)
C228 C229 1.377(6)
C229 C230 1.395(5)
C229 C232 1.502(5)
